data_4306030
loop_
_publ_author_name
'Gaelle Dupouy'
'Mathieu Marchivie'
'Smail Triki'
'Jean Sala-Pala'
'Jean-Yves Sala\"un'
'Carlos J. G\'omez-Garc\'ia'
'Philippe Guionneau'

_publ_contact_author_address
;UMR CNRS 6521, Universit\'e de Bretagne Occidentale,
 BP 809, 29285 Brest Cedex (France)'
;
_publ_contact_author_email triki@univ-brest.fr
_publ_contact_author_fax +33298017001
_publ_contact_author_name 'TRIKI Smail'
_publ_contact_author_phone +33298016146
_publ_section_title
;
The Key Role of the Intermolecular \p-\p Interactions in the Presence of
Spin Crossover in Neutral [Fe(abpt)2A2] Complexes (A = Terminal Monoanion N
Ligand)
;
_journal_name_full 'Inorganic Chemistry'
_journal_page_first 8921
_journal_page_last 8931
_journal_paper_doi 10.1021/ic800955r
_journal_volume 47
_journal_year 2008
_chemical_compound_source 'synthesis as described'
_chemical_formula_moiety 'C42 H30 Fe1 N20 O2'
_chemical_formula_sum 'C42 H30 Fe N20 O2'
_chemical_formula_weight 902.71
_chemical_name_systematic '[Fe(abpt)2(tcnoet)2] phase 1 293K'
_space_group_IT_number 2
_symmetry_cell_setting triclinic
_symmetry_Int_Tables_number 2
_symmetry_space_group_name_Hall '-P 1'
_symmetry_space_group_name_H-M 'P -1'
_atom_sites_solution_hydrogens difmap
_atom_sites_solution_primary direct
_atom_sites_solution_secondary difmap
_audit_conform_dict_location ftp://ftp.iucr.org/pub/cif_core.dic
_audit_conform_dict_name cif_core.dic
_audit_conform_dict_version 2.3
_audit_creation_date 2007-03-14T15:54:03-00:00
_audit_creation_method 'WinGX routine CIF_UPDATE'
_cell_angle_alpha 69.295(8)
_cell_angle_beta 85.282(7)
_cell_angle_gamma 85.761(7)
_cell_formula_units_Z 1
_cell_length_a 8.8057(8)
_cell_length_b 10.5260(9)
_cell_length_c 12.0431(11)
_cell_measurement_reflns_used 0
_cell_measurement_temperature 293(2)
_cell_measurement_theta_max 0
_cell_measurement_theta_min 0
_cell_measurement_wavelength 0.71073
_cell_volume 1039.42(17)
_computing_cell_refinement 'CRYSALIS-RED 170 (Oxford-Diffraction,2002)'
_computing_data_collection 'CRYSALIS-CCD 170 (Oxford-Diffraction,2002)'
_computing_data_reduction 'CRYSALIS-RED 170 (Oxford-Diffraction,2002)'
_computing_molecular_graphics 'Ortep-3 for Windows (Farrugia, 1997)'
_computing_publication_material 'WinGX publication routines (Farrugia, 1999)'
_computing_structure_refinement 'SHELXL-97 (Sheldrick, 1997)'
_computing_structure_solution 'SIR97 (Giacovazzo et al, 1997)'
_diffrn_ambient_temperature 293(2)
_diffrn_measured_fraction_theta_full 0.999
_diffrn_measured_fraction_theta_max 0.999
_diffrn_radiation_monochromator graphite
_diffrn_radiation_probe x-ray
_diffrn_radiation_type MoK\a
_diffrn_radiation_wavelength 0.71073
_diffrn_reflns_av_R_equivalents 0.0341
_diffrn_reflns_av_unetI/netI 0.0574
_diffrn_reflns_limit_h_max 10
_diffrn_reflns_limit_h_min -10
_diffrn_reflns_limit_k_max 12
_diffrn_reflns_limit_k_min -12
_diffrn_reflns_limit_l_max 14
_diffrn_reflns_limit_l_min -14
_diffrn_reflns_number 10543
_diffrn_reflns_theta_full 24.71
_diffrn_reflns_theta_max 24.71
_diffrn_reflns_theta_min 2.86
_diffrn_source 'sealed X-ray tube'
_exptl_absorpt_coefficient_mu 0.428
_exptl_absorpt_correction_type none
_exptl_crystal_colour red
_exptl_crystal_density_diffrn 1.442
_exptl_crystal_density_method 'not measured'
_exptl_crystal_description prism
_exptl_crystal_F_000 464
_exptl_crystal_size_max 0.19
_exptl_crystal_size_mid 0.06
_exptl_crystal_size_min 0.06
_refine_diff_density_max 0.368
_refine_diff_density_min -0.167
_refine_diff_density_rms 0.042
_refine_ls_extinction_method none
_refine_ls_goodness_of_fit_ref 0.906
_refine_ls_hydrogen_treatment refall
_refine_ls_matrix_type full
_refine_ls_number_parameters 355
_refine_ls_number_reflns 3544
_refine_ls_number_restraints 0
_refine_ls_restrained_S_all 0.906
_refine_ls_R_factor_all 0.0597
_refine_ls_R_factor_gt 0.0349
_refine_ls_shift/su_max 0
_refine_ls_shift/su_mean 0
_refine_ls_structure_factor_coef Fsqd
_refine_ls_weighting_details 'calc w=1/[\s^2^(Fo^2^)+(0.0363P)^2^+0.0000P] where P=(Fo^2^+2Fc^2^)/3'
_refine_ls_weighting_scheme calc
_refine_ls_wR_factor_gt 0.0649
_refine_ls_wR_factor_ref 0.071
_reflns_number_gt 2420
_reflns_number_total 3544
_reflns_threshold_expression >2sigma(I)
_cod_data_source_file ic800955r_si_001_5.cif
_cod_data_source_block struct3A_293k
_cod_original_cell_volume 1039.42(16)
_cod_original_formula_sum 'C42 H30 Fe1 N20 O2'
_cod_database_code 4306030

loop_
_symmetry_equiv_pos_as_xyz
'x, y, z'
'-x, -y, -z'

loop_
_atom_site_label
_atom_site_type_symbol
_atom_site_fract_x
_atom_site_fract_y
_atom_site_fract_z
_atom_site_U_iso_or_equiv
_atom_site_adp_type
_atom_site_occupancy
_atom_site_symmetry_multiplicity
_atom_site_calc_flag
_atom_site_refinement_flags
_atom_site_disorder_assembly
_atom_site_disorder_group
Fe1 Fe 0 0 0 0.03171(15) Uani 1 2 d S . .
N3 N -0.04898(18) -0.06537(16) -0.12358(15) 0.0354(4) Uani 1 1 d . . .
N1 N -0.11916(19) -0.14468(16) 0.12557(14) 0.0330(4) Uani 1 1 d . . .
O1 O -0.14615(19) 0.08791(17) -0.40963(14) 0.0628(5) Uani 1 1 d . . .
C8 C -0.5132(2) 0.3472(2) -0.06090(18) 0.0372(5) Uani 1 1 d . . .
N4 N -0.26563(19) 0.22292(16) -0.06971(14) 0.0369(4) Uani 1 1 d . . .
N5 N -0.43263(18) 0.10959(17) 0.06940(14) 0.0351(4) Uani 1 1 d . . .
C6 C -0.3034(2) 0.0301(2) 0.07447(17) 0.0316(5) Uani 1 1 d . . .
N2 N -0.20244(19) 0.09753(17) -0.00754(14) 0.0330(4) Uani 1 1 d . . .
N7 N -0.6548(2) 0.33064(18) -0.00914(16) 0.0462(5) Uani 1 1 d . . .
C7 C -0.4051(2) 0.2293(2) -0.02142(18) 0.0343(5) Uani 1 1 d . . .
C5 C -0.2651(2) -0.1079(2) 0.15128(18) 0.0326(5) Uani 1 1 d . . .
C17 C -0.1218(2) -0.1367(2) -0.29405(18) 0.0381(5) Uani 1 1 d . . .
N6 N -0.5609(2) 0.0719(2) 0.1501(2) 0.0536(6) Uani 1 1 d . . .
C18 C -0.2576(3) -0.0689(2) -0.47928(19) 0.0477(6) Uani 1 1 d . . .
C4 C -0.3594(3) -0.1933(2) 0.2375(2) 0.0443(6) Uani 1 1 d . . .
C3 C -0.3033(3) -0.3225(2) 0.3020(2) 0.0495(6) Uani 1 1 d . . .
C9 C -0.4674(3) 0.4666(2) -0.1465(2) 0.0460(6) Uani 1 1 d . . .
C13 C -0.0783(2) -0.0953(2) -0.2017(2) 0.0352(5) Uani 1 1 d . . .
C19 C -0.1794(2) -0.0398(2) -0.39667(19) 0.0422(6) Uani 1 1 d . . .
C1 C -0.0677(3) -0.2703(2) 0.1889(2) 0.0417(6) Uani 1 1 d . . .
C2 C -0.1570(3) -0.3604(3) 0.2773(2) 0.0488(6) Uani 1 1 d . . .
C14 C -0.0994(3) -0.2766(3) -0.2764(2) 0.0548(7) Uani 1 1 d . . .
C12 C -0.7526(3) 0.4386(3) -0.0434(2) 0.0542(7) Uani 1 1 d . . .
C11 C -0.7162(3) 0.5609(3) -0.1264(2) 0.0566(7) Uani 1 1 d . . .
C10 C -0.5724(3) 0.5755(3) -0.1794(2) 0.0541(7) Uani 1 1 d . . .
N10 N -0.3088(3) 0.0951(2) -0.6897(2) 0.0814(8) Uani 1 1 d . . .
C16 C -0.2837(3) 0.0251(3) -0.5954(2) 0.0562(7) Uani 1 1 d . . .
C15 C -0.3185(3) -0.1971(3) -0.4543(2) 0.0592(7) Uani 1 1 d . . .
C20 C -0.2478(5) 0.2046(4) -0.4645(3) 0.0840(10) Uani 1 1 d . . .
N9 N -0.3743(3) -0.2981(3) -0.4380(2) 0.0920(9) Uani 1 1 d . . .
N8 N -0.0794(3) -0.3912(3) -0.2583(2) 0.0932(9) Uani 1 1 d . . .
C21 C -0.2217(7) 0.3105(4) -0.4146(5) 0.1068(14) Uani 1 1 d . . .
H2 H -0.112(2) -0.444(2) 0.3139(18) 0.055(7) Uiso 1 1 d . . .
H9 H -0.364(2) 0.4735(19) -0.1798(18) 0.047(6) Uiso 1 1 d . . .
H1 H 0.036(2) -0.2948(18) 0.1712(16) 0.032(5) Uiso 1 1 d . . .
H11 H -0.788(2) 0.635(2) -0.1476(17) 0.051(6) Uiso 1 1 d . . .
H12 H -0.851(3) 0.422(2) -0.0030(19) 0.055(7) Uiso 1 1 d . . .
H3 H -0.374(2) -0.380(2) 0.3603(18) 0.053(7) Uiso 1 1 d . . .
H4 H -0.457(2) -0.1619(19) 0.2468(17) 0.041(6) Uiso 1 1 d . . .
H6 H -0.630(3) 0.133(2) 0.118(2) 0.066(9) Uiso 1 1 d . . .
H5 H -0.537(3) 0.096(3) 0.214(3) 0.093(11) Uiso 1 1 d . . .
H10 H -0.542(3) 0.657(2) -0.243(2) 0.067(8) Uiso 1 1 d . . .
H13 H -0.350(4) 0.161(3) -0.437(3) 0.124(14) Uiso 1 1 d . . .
H17 H -0.104(5) 0.329(4) -0.428(4) 0.165(19) Uiso 1 1 d . . .
H15 H -0.290(4) 0.387(4) -0.446(3) 0.129(13) Uiso 1 1 d . . .
H14 H -0.190(4) 0.255(4) -0.554(4) 0.164(16) Uiso 1 1 d . . .
H16 H -0.223(4) 0.257(4) -0.326(4) 0.162(17) Uiso 1 1 d . . .

loop_
_atom_site_aniso_label
_atom_site_aniso_U_11
_atom_site_aniso_U_22
_atom_site_aniso_U_33
_atom_site_aniso_U_23
_atom_site_aniso_U_13
_atom_site_aniso_U_12
Fe1 0.0295(3) 0.0360(3) 0.0317(3) -0.0144(2) -0.0040(2) 0.0007(2)
N3 0.0327(10) 0.0389(11) 0.0344(11) -0.0122(9) -0.0061(9) 0.0011(8)
N1 0.0358(11) 0.0340(10) 0.0314(10) -0.0135(8) -0.0063(8) -0.0010(8)
O1 0.0737(13) 0.0560(11) 0.0550(10) -0.0127(9) -0.0185(9) 0.0028(10)
C8 0.0354(13) 0.0424(14) 0.0380(13) -0.0184(11) -0.0114(11) 0.0032(11)
N4 0.0341(11) 0.0389(11) 0.0375(10) -0.0130(9) -0.0056(9) 0.0021(9)
N5 0.0270(10) 0.0434(11) 0.0347(10) -0.0141(9) -0.0002(8) 0.0001(8)
C6 0.0292(12) 0.0386(13) 0.0312(12) -0.0172(10) -0.0031(10) -0.0012(10)
N2 0.0321(10) 0.0357(10) 0.0322(10) -0.0131(8) -0.0035(8) -0.0003(8)
N7 0.0339(11) 0.0544(12) 0.0502(12) -0.0184(10) -0.0104(10) 0.0070(9)
C7 0.0328(13) 0.0390(13) 0.0337(12) -0.0149(11) -0.0064(10) -0.0016(10)
C5 0.0312(13) 0.0393(13) 0.0322(12) -0.0181(10) -0.0012(10) -0.0039(10)
C17 0.0375(13) 0.0463(14) 0.0364(13) -0.0216(11) -0.0078(10) 0.0038(10)
N6 0.0328(12) 0.0598(15) 0.0559(15) -0.0083(12) 0.0067(11) 0.0039(11)
C18 0.0478(15) 0.0633(17) 0.0365(13) -0.0217(12) -0.0117(12) 0.0017(12)
C4 0.0404(15) 0.0473(16) 0.0465(15) -0.0194(12) 0.0047(13) -0.0024(12)
C3 0.0573(18) 0.0430(15) 0.0446(15) -0.0120(12) 0.0106(13) -0.0111(14)
C9 0.0418(16) 0.0439(16) 0.0543(16) -0.0193(13) -0.0081(13) 0.0023(13)
C13 0.0268(12) 0.0381(13) 0.0378(13) -0.0104(11) -0.0024(10) 0.0034(10)
C19 0.0392(13) 0.0509(15) 0.0394(13) -0.0205(12) -0.0022(11) 0.0024(11)
C1 0.0400(15) 0.0407(14) 0.0442(14) -0.0154(12) -0.0027(12) 0.0019(12)
C2 0.0561(17) 0.0367(15) 0.0474(15) -0.0087(12) 0.0000(13) 0.0032(13)
C14 0.0512(16) 0.0675(19) 0.0573(16) -0.0359(15) -0.0214(13) 0.0163(14)
C12 0.0379(16) 0.0642(19) 0.0621(18) -0.0242(15) -0.0131(15) 0.0093(15)
C11 0.0527(18) 0.0539(18) 0.0652(18) -0.0231(15) -0.0238(15) 0.0184(15)
C10 0.0573(19) 0.0455(17) 0.0589(17) -0.0162(14) -0.0124(15) 0.0007(14)
N10 0.124(2) 0.0740(17) 0.0526(14) -0.0283(13) -0.0379(15) 0.0226(15)
C16 0.0639(17) 0.0674(18) 0.0475(16) -0.0325(15) -0.0157(14) 0.0103(14)
C15 0.0598(18) 0.087(2) 0.0343(14) -0.0230(15) -0.0102(13) -0.0117(16)
C20 0.097(3) 0.079(2) 0.083(3) -0.036(2) -0.025(2) 0.018(2)
N9 0.113(2) 0.106(2) 0.0623(16) -0.0265(15) -0.0139(15) -0.0441(18)
N8 0.102(2) 0.0690(17) 0.127(2) -0.0565(16) -0.0417(17) 0.0318(15)
C21 0.148(4) 0.064(2) 0.118(4) -0.039(2) -0.054(3) 0.019(3)

loop_
_atom_type_symbol
_atom_type_description
_atom_type_scat_dispersion_real
_atom_type_scat_dispersion_imag
_atom_type_scat_source
C C 0.0033 0.0016 'International Tables Vol C Tables 4.2.6.8 and 6.1.1.4'
H H 0 0 'International Tables Vol C Tables 4.2.6.8 and 6.1.1.4'
N N 0.0061 0.0033 'International Tables Vol C Tables 4.2.6.8 and 6.1.1.4'
O O 0.0106 0.006 'International Tables Vol C Tables 4.2.6.8 and 6.1.1.4'
Fe Fe 0.3463 0.8444 'International Tables Vol C Tables 4.2.6.8 and 6.1.1.4'

loop_
_geom_angle_atom_site_label_1
_geom_angle_atom_site_label_2
_geom_angle_atom_site_label_3
_geom_angle
_geom_angle_site_symmetry_1
_geom_angle_site_symmetry_3
_geom_angle_publ_flag
N3 Fe1 N3 180.00(8) 2 . ?
N3 Fe1 N2 89.39(6) 2 . ?
N3 Fe1 N2 90.61(6) . . ?
N3 Fe1 N2 90.61(6) 2 2 ?
N3 Fe1 N2 89.39(6) . 2 ?
N2 Fe1 N2 180.00(10) . 2 ?
N3 Fe1 N1 92.06(6) 2 2 ?
N3 Fe1 N1 87.94(6) . 2 ?
N2 Fe1 N1 99.73(7) . 2 ?
N2 Fe1 N1 80.27(7) 2 2 ?
N3 Fe1 N1 87.94(6) 2 . ?
N3 Fe1 N1 92.06(6) . . ?
N2 Fe1 N1 80.27(7) . . ?
N2 Fe1 N1 99.73(7) 2 . ?
N1 Fe1 N1 180.00(16) 2 . ?
C13 N3 Fe1 175.48(16) . . ?
C1 N1 C5 117.18(19) . . ?
C1 N1 Fe1 126.85(15) . . ?
C5 N1 Fe1 115.92(13) . . ?
C19 O1 C20 122.2(2) . . ?
N7 C8 C9 123.4(2) . . ?
N7 C8 C7 116.39(19) . . ?
C9 C8 C7 120.2(2) . . ?
C7 N4 N2 106.59(16) . . ?
C6 N5 C7 105.81(17) . . ?
C6 N5 N6 124.00(18) . . ?
C7 N5 N6 130.07(17) . . ?
N2 C6 N5 109.14(17) . . ?
N2 C6 C5 119.60(17) . . ?
N5 C6 C5 131.26(19) . . ?
C6 N2 N4 108.84(16) . . ?
C6 N2 Fe1 113.48(13) . . ?
N4 N2 Fe1 137.44(14) . . ?
C12 N7 C8 116.5(2) . . ?
N4 C7 N5 109.62(17) . . ?
N4 C7 C8 124.71(19) . . ?
N5 C7 C8 125.67(19) . . ?
N1 C5 C4 123.0(2) . . ?
N1 C5 C6 110.33(18) . . ?
C4 C5 C6 126.68(19) . . ?
C19 C17 C14 123.9(2) . . ?
C19 C17 C13 119.81(19) . . ?
C14 C17 C13 116.24(18) . . ?
N5 N6 H6 103.2(17) . . ?
N5 N6 H5 103.3(18) . . ?
H6 N6 H5 102(2) . . ?
C19 C18 C15 121.9(2) . . ?
C19 C18 C16 124.0(2) . . ?
C15 C18 C16 114.1(2) . . ?
C5 C4 C3 118.7(2) . . ?
C5 C4 H4 117.4(13) . . ?
C3 C4 H4 123.8(13) . . ?
C2 C3 C4 118.8(2) . . ?
C2 C3 H3 125.0(13) . . ?
C4 C3 H3 116.2(13) . . ?
C8 C9 C10 118.1(2) . . ?
C8 C9 H9 120.1(12) . . ?
C10 C9 H9 121.7(12) . . ?
N3 C13 C17 176.6(2) . . ?
O1 C19 C18 122.5(2) . . ?
O1 C19 C17 112.41(19) . . ?
C18 C19 C17 125.0(2) . . ?
N1 C1 C2 122.4(2) . . ?
N1 C1 H1 116.6(11) . . ?
C2 C1 H1 121.0(11) . . ?
C3 C2 C1 119.8(2) . . ?
C3 C2 H2 124.4(14) . . ?
C1 C2 H2 115.7(14) . . ?
N8 C14 C17 177.7(3) . . ?
N7 C12 C11 123.9(3) . . ?
N7 C12 H12 113.1(13) . . ?
C11 C12 H12 123.0(13) . . ?
C12 C11 C10 119.0(3) . . ?
C12 C11 H11 121.3(13) . . ?
C10 C11 H11 119.8(13) . . ?
C11 C10 C9 119.1(3) . . ?
C11 C10 H10 122.6(15) . . ?
C9 C10 H10 118.1(15) . . ?
N10 C16 C18 176.2(3) . . ?
N9 C15 C18 176.3(3) . . ?
O1 C20 C21 107.8(3) . . ?
O1 C20 H13 99.5(18) . . ?
C21 C20 H13 113.7(19) . . ?
O1 C20 H14 103.6(19) . . ?
C21 C20 H14 96.5(19) . . ?
H13 C20 H14 134(3) . . ?
C20 C21 H17 107(2) . . ?
C20 C21 H15 110(2) . . ?
H17 C21 H15 117(3) . . ?
C20 C21 H16 102(2) . . ?
H17 C21 H16 98(3) . . ?
H15 C21 H16 121(3) . . ?

loop_
_geom_bond_atom_site_label_1
_geom_bond_atom_site_label_2
_geom_bond_distance
_geom_bond_site_symmetry_2
_geom_bond_publ_flag
Fe1 N3 1.9360(18) 2 ?
Fe1 N3 1.9360(18) . ?
Fe1 N2 1.9824(16) . ?
Fe1 N2 1.9824(16) 2 ?
Fe1 N1 2.0134(16) 2 ?
Fe1 N1 2.0134(16) . ?
N3 C13 1.146(2) . ?
N1 C1 1.339(3) . ?
N1 C5 1.357(2) . ?
O1 C19 1.349(3) . ?
O1 C20 1.451(3) . ?
C8 N7 1.342(3) . ?
C8 C9 1.376(3) . ?
C8 C7 1.468(3) . ?
N4 C7 1.322(2) . ?
N4 N2 1.369(2) . ?
N5 C6 1.353(2) . ?
N5 C7 1.367(2) . ?
N5 N6 1.411(2) . ?
C6 N2 1.313(2) . ?
C6 C5 1.452(3) . ?
N7 C12 1.336(3) . ?
C5 C4 1.372(3) . ?
C17 C19 1.400(3) . ?
C17 C14 1.413(3) . ?
C17 C13 1.418(3) . ?
N6 H6 0.86(2) . ?
N6 H5 0.93(3) . ?
C18 C19 1.385(3) . ?
C18 C15 1.411(4) . ?
C18 C16 1.424(3) . ?
C4 C3 1.384(3) . ?
C4 H4 0.91(2) . ?
C3 C2 1.361(3) . ?
C3 H3 0.96(2) . ?
C9 C10 1.381(3) . ?
C9 H9 0.96(2) . ?
C1 C2 1.382(3) . ?
C1 H1 0.958(18) . ?
C2 H2 0.90(2) . ?
C14 N8 1.150(3) . ?
C12 C11 1.363(4) . ?
C12 H12 0.96(2) . ?
C11 C10 1.364(3) . ?
C11 H11 0.94(2) . ?
C10 H10 0.96(2) . ?
N10 C16 1.142(3) . ?
C15 N9 1.150(3) . ?
C20 C21 1.480(5) . ?
C20 H13 1.02(3) . ?
C20 H14 1.12(4) . ?
C21 H17 1.06(4) . ?
C21 H15 0.95(3) . ?
C21 H16 1.02(4) . ?
